data_4343272
loop_
_publ_author_name
'Zhang, Shaoguang'
'Bullock, R. Morris'

_publ_section_title
;
 Molybdenum Hydride and Dihydride Complexes Bearing Diphosphine Ligands
 with a Pendant Amine: Formation of Complexes with Bound Amines.
;
_journal_issue 13
_journal_name_full 'Inorganic chemistry'
_journal_page_first 6397
_journal_page_last 6409
_journal_paper_doi 10.1021/acs.inorgchem.5b00728
_journal_volume 54
_journal_year 2015
_chemical_formula_moiety 'C17 H34 Mo N O P2, B C24 F20'
_chemical_formula_sum 'C41 H34 B F20 Mo N O P2'
_chemical_formula_weight 1105.38
_space_group_crystal_system monoclinic
_space_group_IT_number 9
_space_group_name_Hall 'C -2yc'
_space_group_name_H-M_alt 'C 1 c 1'
_symmetry_space_group_name_Hall 'C -2yc'
_symmetry_space_group_name_H-M 'C 1 c 1'
_atom_sites_solution_hydrogens mixed
_audit_creation_date 2014-12-02
_audit_creation_method
;
Olex2 1.2
(compiled 2014.07.22 svn.r2960 for OlexSys, GUI svn.r4862)
;
_cell_angle_alpha 90
_cell_angle_beta 126.648(6)
_cell_angle_gamma 90
_cell_formula_units_Z 4
_cell_length_a 27.6682(19)
_cell_length_b 11.4434(7)
_cell_length_c 17.0104(13)
_cell_measurement_temperature 100
_cell_measurement_theta_max 27.996
_cell_measurement_theta_min 2.804
_cell_volume 4321.1(6)
_computing_cell_refinement 'SAINT v8.34A (Bruker, 2013)'
_computing_molecular_graphics 'Olex2 (Dolomanov et al., 2009)'
_computing_publication_material 'Olex2 (Dolomanov et al., 2009)'
_computing_structure_refinement 'ShelXL (Sheldrick, 2008)'
_diffrn_ambient_temperature 100
_diffrn_measured_fraction_theta_full 1.000
_diffrn_measured_fraction_theta_max 0.995
_diffrn_radiation_type MoK\a
_diffrn_radiation_wavelength 0.71073
_diffrn_reflns_av_R_equivalents 0.0564
_diffrn_reflns_av_unetI/netI 0.0442
_diffrn_reflns_laue_measured_fraction_full 1.000
_diffrn_reflns_laue_measured_fraction_max 0.995
_diffrn_reflns_limit_h_max 41
_diffrn_reflns_limit_h_min -41
_diffrn_reflns_limit_k_max 17
_diffrn_reflns_limit_k_min -17
_diffrn_reflns_limit_l_max 25
_diffrn_reflns_limit_l_min -25
_diffrn_reflns_number 97132
_diffrn_reflns_point_group_measured_fraction_full 1.000
_diffrn_reflns_point_group_measured_fraction_max 0.994
_diffrn_reflns_theta_full 25.242
_diffrn_reflns_theta_max 32.748
_diffrn_reflns_theta_min 1.835
_diffrn_standards_number 0
_exptl_absorpt_coefficient_mu 0.500
_exptl_absorpt_correction_type none
_exptl_crystal_colour 'clear yellowish colourless'
_exptl_crystal_colour_lustre clear
_exptl_crystal_colour_modifier yellowish
_exptl_crystal_colour_primary colourless
_exptl_crystal_density_diffrn 1.699
_exptl_crystal_description block
_exptl_crystal_F_000 2208
_exptl_crystal_size_max 0.195
_exptl_crystal_size_mid 0.192
_exptl_crystal_size_min 0.078
_refine_diff_density_max 1.949
_refine_diff_density_min -0.604
_refine_diff_density_rms 0.080
_refine_ls_abs_structure_details
;
 Flack x determined using 6190 quotients [(I+)-(I-)]/[(I+)+(I-)]
 (Parsons and Flack (2004), Acta Cryst. A60, s61).
;
_refine_ls_abs_structure_Flack -0.005(7)
_refine_ls_extinction_method none
_refine_ls_goodness_of_fit_ref 1.022
_refine_ls_hydrogen_treatment mixed
_refine_ls_matrix_type full
_refine_ls_number_parameters 633
_refine_ls_number_reflns 15860
_refine_ls_number_restraints 2
_refine_ls_restrained_S_all 1.022
_refine_ls_R_factor_all 0.0477
_refine_ls_R_factor_gt 0.0368
_refine_ls_shift/su_max 0.001
_refine_ls_shift/su_mean 0.000
_refine_ls_structure_factor_coef Fsqd
_refine_ls_weighting_details
;
 w=1/[\s^2^(Fo^2^)+(0.0450P)^2^+1.4014P]
 where P=(Fo^2^+2Fc^2^)/3
;
_refine_ls_weighting_scheme calc
_refine_ls_wR_factor_gt 0.0789
_refine_ls_wR_factor_ref 0.0832
_reflns_Friedel_coverage 0.996
_reflns_friedel_fraction_full 1.000
_reflns_friedel_fraction_max 0.992
_reflns_number_gt 13905
_reflns_number_total 15860
_reflns_threshold_expression 'I > 2\s(I)'
_cod_data_source_file ic5b00728_si_002.cif
_cod_data_source_block zhang023a
_cod_depositor_comments 'Adding full bibliography for 4343268--4343274.cif.'
_cod_database_code 4343272
_shelxl_version_number 2013-2
_shelx_space_group_comment
;
The symmetry employed for this shelxl refinement is uniquely defined
by the following loop, which should always be used as a source of
symmetry information in preference to the above space-group names.
They are only intended as comments.
;
_shelx_estimated_absorpt_t_max 0.962
_shelx_estimated_absorpt_t_min 0.909
_olex2_refinement_description
;
1. Fixed Uiso
 At 1.2 times of:
  All C(H) groups, All C(H,H) groups
 At 1.5 times of:
  All C(H,H,H) groups
2.a Secondary CH2 refined with riding coordinates:
 C11(H21,H20), C4(H12,H11), C2(H4,H3), C8(H28,H29)
2.b Aromatic/amide H refined with riding coordinates:
 C13(H30), C17(H34), C16(H33), C15(H32), C14(H31)
2.c Idealised Me refined as rotating group:
 C10(H27,H26,H25), C12(H23,H22,H24), C5(H10,H8,H9), C3(H7,H5,H6), C7(H16,H15,
 H17)
;
_olex2_computing_structure_refinement_long 'ShelXL (Sheldrick, 2008)'
_olex2_submission_special_instructions 'No special instructions were received'

loop_
_space_group_symop_operation_xyz
'x, y, z'
'x, -y, z+1/2'
'x+1/2, y+1/2, z'
'x+1/2, -y+1/2, z+1/2'

loop_
_atom_site_label
_atom_site_type_symbol
_atom_site_fract_x
_atom_site_fract_y
_atom_site_fract_z
_atom_site_U_iso_or_equiv
_atom_site_adp_type
_atom_site_occupancy
_atom_site_site_symmetry_order
_atom_site_calc_flag
_atom_site_refinement_flags_posn
Mo1 Mo 0.99581(2) 0.72965(2) 0.74131(2) 0.01469(5) Uani 1 1 d .
P1 P 1.06289(3) 0.58205(6) 0.74713(5) 0.01332(14) Uani 1 1 d .
P2 P 1.08926(4) 0.83441(7) 0.86463(6) 0.01440(15) Uani 1 1 d .
F8 F 0.93330(10) 0.4980(2) 0.90069(15) 0.0328(5) Uani 1 1 d .
F19 F 0.67111(11) -0.0032(2) 0.62861(18) 0.0318(5) Uani 1 1 d .
F18 F 0.64726(10) 0.22672(19) 0.58053(17) 0.0267(4) Uani 1 1 d .
F20 F 0.70932(8) 0.34706(16) 0.53293(14) 0.0188(4) Uani 1 1 d .
F11 F 0.94077(8) 0.26526(17) 0.61616(14) 0.0196(4) Uani 1 1 d .
F12 F 0.99335(8) 0.13036(18) 0.56115(15) 0.0228(4) Uani 1 1 d .
F13 F 0.92810(10) -0.02188(19) 0.40958(16) 0.0268(4) Uani 1 1 d .
F14 F 0.80700(9) -0.03903(19) 0.31545(15) 0.0259(4) Uani 1 1 d .
F6 F 0.79460(9) 0.52133(17) 0.56104(15) 0.0215(4) Uani 1 1 d .
F7 F 0.84925(10) 0.6189(2) 0.73362(17) 0.0281(5) Uani 1 1 d .
F9 F 0.95804(10) 0.2724(2) 0.88682(14) 0.0275(4) Uani 1 1 d .
F10 F 0.89930(9) 0.16705(17) 0.71304(14) 0.0202(4) Uani 1 1 d .
F1 F 0.66800(9) 0.26359(16) 0.35141(14) 0.0192(4) Uani 1 1 d .
F3 F 0.68045(11) 0.56990(19) 0.18351(15) 0.0287(5) Uani 1 1 d .
F4 F 0.80147(10) 0.58662(18) 0.32563(17) 0.0277(5) Uani 1 1 d .
F5 F 0.85588(8) 0.44431(18) 0.47984(15) 0.0213(4) Uani 1 1 d .
F16 F 0.81545(9) 0.00106(16) 0.57005(15) 0.0204(4) Uani 1 1 d .
F17 F 0.75743(11) -0.11120(18) 0.62459(17) 0.0297(5) Uani 1 1 d .
C10 C 1.05149(16) 0.3990(3) 0.8461(3) 0.0252(7) Uani 1 1 d .
H27 H 1.0278 0.4480 0.8588 0.038 Uiso 1 1 calc GR
H26 H 1.0732 0.3397 0.8976 0.038 Uiso 1 1 calc GR
H25 H 1.0245 0.3605 0.7824 0.038 Uiso 1 1 calc GR
O1 O 0.95582(15) 0.7619(3) 0.8771(2) 0.0350(7) Uani 1 1 d .
C38 C 0.70134(16) 0.0554(3) 0.6026(3) 0.0211(7) Uani 1 1 d .
F2 F 0.61546(9) 0.40486(19) 0.19851(15) 0.0277(5) Uani 1 1 d .
C25 C 0.67554(15) 0.4143(3) 0.2690(2) 0.0185(6) Uani 1 1 d .
C24 C 0.70380(14) 0.3417(3) 0.3498(2) 0.0157(5) Uani 1 1 d .
C41 C 0.76519(13) 0.3479(3) 0.4264(2) 0.0135(5) Uani 1 1 d .
C23 C 0.84466(13) 0.3379(3) 0.6262(2) 0.0142(5) Uani 1 1 d .
C18 C 0.88696(14) 0.2806(3) 0.7142(2) 0.0171(6) Uani 1 1 d .
C19 C 0.91699(15) 0.3326(3) 0.8054(2) 0.0208(6) Uani 1 1 d .
C20 C 0.90501(15) 0.4475(3) 0.8125(2) 0.0218(7) Uani 1 1 d .
C39 C 0.68946(15) 0.1726(3) 0.5783(2) 0.0183(6) Uani 1 1 d .
C40 C 0.72125(14) 0.2320(3) 0.5518(2) 0.0152(5) Uani 1 1 d .
C35 C 0.76399(13) 0.1808(3) 0.5440(2) 0.0137(5) Uani 1 1 d .
C29 C 0.84335(13) 0.1841(3) 0.4978(2) 0.0134(5) Uani 1 1 d .
C34 C 0.90454(14) 0.1905(3) 0.5411(2) 0.0148(5) Uani 1 1 d .
C33 C 0.93355(14) 0.1231(3) 0.5133(2) 0.0170(5) Uani 1 1 d .
C32 C 0.90074(15) 0.0451(3) 0.4369(2) 0.0185(6) Uani 1 1 d .
C31 C 0.83969(15) 0.0366(3) 0.3898(2) 0.0177(6) Uani 1 1 d .
C30 C 0.81282(13) 0.1060(3) 0.4200(2) 0.0151(5) Uani 1 1 d .
F15 F 0.75246(8) 0.09343(17) 0.37017(14) 0.0193(4) Uani 1 1 d .
C22 C 0.83492(14) 0.4536(3) 0.6387(2) 0.0166(5) Uani 1 1 d .
C21 C 0.86317(15) 0.5082(3) 0.7285(3) 0.0197(6) Uani 1 1 d .
C26 C 0.70804(16) 0.4970(3) 0.2603(2) 0.0203(6) Uani 1 1 d .
C27 C 0.76889(15) 0.5056(3) 0.3320(3) 0.0185(6) Uani 1 1 d .
C28 C 0.79571(14) 0.4309(3) 0.4113(2) 0.0158(6) Uani 1 1 d .
C36 C 0.77388(14) 0.0633(3) 0.5699(2) 0.0160(5) Uani 1 1 d .
C37 C 0.74414(16) 0.0012(3) 0.5991(2) 0.0196(6) Uani 1 1 d .
C11 C 1.02735(17) 0.4962(3) 0.6349(2) 0.0229(7) Uani 1 1 d .
H21 H 0.9874 0.4700 0.6153 0.028 Uiso 1 1 calc R
H20 H 1.0203 0.5483 0.5825 0.028 Uiso 1 1 calc R
C12 C 1.06160(18) 0.3891(3) 0.6391(3) 0.0264(7) Uani 1 1 d .
H23 H 1.1020 0.4125 0.6611 0.040 Uiso 1 1 calc GR
H22 H 1.0399 0.3539 0.5738 0.040 Uiso 1 1 calc GR
H24 H 1.0650 0.3321 0.6851 0.040 Uiso 1 1 calc GR
C9 C 1.13080(16) 0.6391(3) 0.7640(3) 0.0197(6) Uani 1 1 d .
N1 N 1.16973(13) 0.7059(2) 0.8550(2) 0.0200(5) Uani 1 1 d .
C6 C 1.14847(15) 0.8253(3) 0.8467(2) 0.0179(6) Uani 1 1 d .
C4 C 1.08303(16) 0.9933(3) 0.8699(3) 0.0227(7) Uani 1 1 d .
H12 H 1.1241 1.0271 0.9114 0.027 Uiso 1 1 calc R
H11 H 1.0623 1.0256 0.8031 0.027 Uiso 1 1 calc R
C5 C 1.04915(18) 1.0312(3) 0.9102(3) 0.0285(8) Uani 1 1 d .
H10 H 1.0078 1.0015 0.8678 0.043 Uiso 1 1 calc GR
H8 H 1.0484 1.1167 0.9123 0.043 Uiso 1 1 calc GR
H9 H 1.0694 0.9999 0.9765 0.043 Uiso 1 1 calc GR
C2 C 1.12736(16) 0.7854(3) 0.9911(2) 0.0201(6) Uani 1 1 d .
H4 H 1.1000 0.7985 1.0096 0.024 Uiso 1 1 calc R
H3 H 1.1343 0.7002 0.9936 0.024 Uiso 1 1 calc R
C3 C 1.18769(17) 0.8447(3) 1.0676(3) 0.0287(8) Uani 1 1 d .
H7 H 1.2163 0.8279 1.0530 0.043 Uiso 1 1 calc GR
H5 H 1.2036 0.8147 1.1329 0.043 Uiso 1 1 calc GR
H6 H 1.1817 0.9293 1.0659 0.043 Uiso 1 1 calc GR
C7 C 1.23207(17) 0.7064(3) 0.8864(3) 0.0278(8) Uani 1 1 d .
H16 H 1.2327 0.7341 0.8324 0.042 Uiso 1 1 calc GR
H15 H 1.2485 0.6271 0.9047 0.042 Uiso 1 1 calc GR
H17 H 1.2566 0.7585 0.9429 0.042 Uiso 1 1 calc GR
C8 C 1.09644(14) 0.4747(3) 0.8454(2) 0.0172(6) Uani 1 1 d .
H28 H 1.1231 0.4231 0.8401 0.021 Uiso 1 1 calc R
H29 H 1.1219 0.5163 0.9088 0.021 Uiso 1 1 calc R
C13 C 0.9174(2) 0.7202(3) 0.5749(3) 0.0355(10) Uani 1 1 d .
H30 H 0.8984 0.6482 0.5439 0.043 Uiso 1 1 calc R
C17 C 0.9665(2) 0.7705(4) 0.5829(3) 0.0333(9) Uani 1 1 d .
H34 H 0.9861 0.7382 0.5573 0.040 Uiso 1 1 calc R
C16 C 0.98193(18) 0.8756(3) 0.6343(3) 0.0277(8) Uani 1 1 d .
H33 H 1.0139 0.9261 0.6504 0.033 Uiso 1 1 calc R
C15 C 0.94149(17) 0.8937(3) 0.6585(3) 0.0278(7) Uani 1 1 d .
H32 H 0.9413 0.9589 0.6929 0.033 Uiso 1 1 calc R
C14 C 0.90134(18) 0.7974(4) 0.6222(3) 0.0332(9) Uani 1 1 d .
H31 H 0.8696 0.7862 0.6282 0.040 Uiso 1 1 calc R
C1 C 0.97039(16) 0.7508(3) 0.8279(3) 0.0237(7) Uani 1 1 d .
B1 B 0.80444(15) 0.2628(3) 0.5235(2) 0.0135(6) Uani 1 1 d .
H14 H 1.1352(17) 0.870(3) 0.791(3) 0.009(8) Uiso 1 1 d .
H2 H 1.0284(19) 0.655(4) 0.846(3) 0.021(10) Uiso 1 1 d .
H13 H 1.1813(17) 0.873(3) 0.904(3) 0.011(9) Uiso 1 1 d .
H1 H 0.9666(16) 0.611(3) 0.732(3) 0.011(9) Uiso 1 1 d .
H19 H 1.1192(18) 0.682(4) 0.709(3) 0.017(10) Uiso 1 1 d .
H18 H 1.154(2) 0.579(4) 0.766(3) 0.025(11) Uiso 1 1 d .

loop_
_atom_site_aniso_label
_atom_site_aniso_U_11
_atom_site_aniso_U_22
_atom_site_aniso_U_33
_atom_site_aniso_U_23
_atom_site_aniso_U_13
_atom_site_aniso_U_12
Mo1 0.01367(10) 0.01197(9) 0.01454(10) -0.00031(11) 0.00632(8) 0.00062(11)
P1 0.0157(3) 0.0120(3) 0.0129(3) 0.0003(3) 0.0090(3) -0.0001(3)
P2 0.0150(3) 0.0131(3) 0.0165(4) -0.0025(3) 0.0102(3) -0.0022(3)
F8 0.0315(12) 0.0439(13) 0.0159(10) -0.0143(9) 0.0103(9) -0.0066(10)
F19 0.0426(13) 0.0324(12) 0.0378(13) -0.0070(9) 0.0333(12) -0.0159(10)
F18 0.0259(10) 0.0329(11) 0.0308(11) -0.0120(9) 0.0221(10) -0.0062(9)
F20 0.0194(9) 0.0147(8) 0.0223(9) -0.0005(7) 0.0125(8) 0.0028(7)
F11 0.0135(8) 0.0219(9) 0.0185(9) -0.0055(7) 0.0070(7) -0.0041(7)
F12 0.0134(8) 0.0275(10) 0.0273(10) 0.0002(8) 0.0120(8) 0.0005(7)
F13 0.0312(11) 0.0273(10) 0.0330(11) -0.0040(9) 0.0251(10) 0.0040(9)
F14 0.0265(11) 0.0292(11) 0.0191(10) -0.0112(8) 0.0121(9) -0.0052(9)
F6 0.0204(9) 0.0170(9) 0.0200(9) -0.0027(7) 0.0082(8) 0.0029(7)
F7 0.0266(11) 0.0254(10) 0.0297(11) -0.0144(9) 0.0154(10) -0.0037(9)
F9 0.0251(10) 0.0392(12) 0.0109(8) 0.0044(8) 0.0068(8) 0.0005(9)
F10 0.0209(9) 0.0190(9) 0.0147(8) 0.0032(7) 0.0074(8) 0.0023(7)
F1 0.0141(8) 0.0184(8) 0.0167(8) 0.0019(7) 0.0046(7) -0.0043(7)
F3 0.0394(12) 0.0243(10) 0.0220(10) 0.0136(8) 0.0181(10) 0.0118(9)
F4 0.0354(12) 0.0217(10) 0.0410(12) 0.0094(9) 0.0309(11) 0.0015(8)
F5 0.0149(9) 0.0219(9) 0.0251(10) 0.0012(8) 0.0108(8) -0.0033(7)
F16 0.0217(9) 0.0150(8) 0.0263(10) 0.0050(7) 0.0153(8) 0.0061(7)
F17 0.0416(13) 0.0175(9) 0.0344(12) 0.0050(8) 0.0251(11) -0.0026(9)
C10 0.0223(16) 0.0242(16) 0.0236(16) 0.0081(13) 0.0107(14) -0.0031(13)
O1 0.0395(16) 0.0368(15) 0.0439(17) -0.0145(13) 0.0330(15) -0.0088(12)
C38 0.0240(16) 0.0245(16) 0.0178(15) -0.0047(13) 0.0142(14) -0.0112(13)
F2 0.0192(10) 0.0285(11) 0.0167(9) 0.0052(8) 0.0007(8) 0.0024(8)
C25 0.0183(14) 0.0192(14) 0.0116(13) 0.0015(10) 0.0055(12) 0.0026(11)
C24 0.0176(13) 0.0132(12) 0.0141(13) -0.0005(10) 0.0084(12) -0.0005(10)
C41 0.0148(13) 0.0109(12) 0.0142(13) -0.0012(10) 0.0083(11) -0.0012(10)
C23 0.0121(12) 0.0171(13) 0.0136(12) -0.0016(10) 0.0078(11) -0.0029(10)
C18 0.0161(13) 0.0195(14) 0.0159(13) 0.0000(11) 0.0096(11) -0.0020(11)
C19 0.0159(14) 0.0323(18) 0.0112(13) 0.0016(12) 0.0064(12) -0.0041(12)
C20 0.0173(14) 0.0361(18) 0.0127(13) -0.0109(13) 0.0094(12) -0.0085(13)
C39 0.0179(14) 0.0233(16) 0.0157(14) -0.0079(11) 0.0110(12) -0.0052(11)
C40 0.0134(12) 0.0173(13) 0.0123(12) -0.0016(11) 0.0062(11) -0.0006(11)
C35 0.0136(13) 0.0139(13) 0.0129(12) -0.0001(10) 0.0075(11) -0.0015(10)
C29 0.0134(12) 0.0141(12) 0.0117(12) 0.0012(10) 0.0071(11) 0.0001(10)
C34 0.0159(13) 0.0147(12) 0.0131(13) -0.0004(10) 0.0083(11) -0.0021(10)
C33 0.0140(13) 0.0183(13) 0.0190(14) 0.0036(11) 0.0101(12) 0.0014(11)
C32 0.0234(15) 0.0183(14) 0.0203(15) 0.0013(11) 0.0167(13) 0.0031(12)
C31 0.0211(15) 0.0174(13) 0.0141(13) -0.0032(10) 0.0102(12) -0.0025(11)
C30 0.0136(13) 0.0184(14) 0.0130(13) -0.0004(10) 0.0078(11) -0.0002(10)
F15 0.0127(8) 0.0218(9) 0.0165(9) -0.0057(7) 0.0049(7) -0.0032(7)
C22 0.0147(13) 0.0184(13) 0.0163(13) -0.0017(11) 0.0090(12) -0.0016(11)
C21 0.0186(14) 0.0213(14) 0.0224(15) -0.0065(12) 0.0139(13) -0.0039(12)
C26 0.0293(17) 0.0168(14) 0.0165(14) 0.0068(11) 0.0146(13) 0.0075(12)
C27 0.0256(16) 0.0141(13) 0.0251(15) 0.0038(11) 0.0202(14) 0.0026(11)
C28 0.0147(13) 0.0144(13) 0.0178(14) 0.0001(11) 0.0094(12) 0.0002(10)
C36 0.0141(13) 0.0159(13) 0.0158(13) 0.0014(10) 0.0077(11) 0.0014(10)
C37 0.0266(16) 0.0153(13) 0.0167(14) 0.0001(11) 0.0128(13) -0.0044(12)
C11 0.0282(17) 0.0179(14) 0.0194(15) -0.0034(12) 0.0124(14) -0.0016(12)
C12 0.0321(18) 0.0214(15) 0.0316(19) -0.0110(14) 0.0223(16) -0.0056(14)
C9 0.0249(16) 0.0186(14) 0.0246(16) -0.0022(12) 0.0196(14) -0.0027(12)
N1 0.0206(13) 0.0173(12) 0.0265(14) -0.0025(10) 0.0165(12) -0.0007(10)
C6 0.0179(14) 0.0148(13) 0.0237(15) -0.0021(11) 0.0138(13) -0.0031(11)
C4 0.0248(16) 0.0133(13) 0.0322(18) -0.0040(12) 0.0181(15) -0.0019(12)
C5 0.0289(18) 0.0187(15) 0.039(2) -0.0092(14) 0.0212(17) 0.0000(13)
C2 0.0222(15) 0.0202(15) 0.0179(14) -0.0028(11) 0.0120(13) -0.0026(12)
C3 0.0269(18) 0.0283(18) 0.0195(16) -0.0082(13) 0.0077(15) -0.0024(14)
C7 0.0224(16) 0.0225(16) 0.042(2) -0.0024(15) 0.0211(17) 0.0007(13)
C8 0.0180(14) 0.0135(13) 0.0187(14) 0.0036(10) 0.0101(12) 0.0026(10)
C13 0.035(2) 0.0248(18) 0.0185(16) 0.0004(14) 0.0007(15) 0.0060(15)
C17 0.046(2) 0.0305(18) 0.0164(15) 0.0100(14) 0.0148(16) 0.0125(17)
C16 0.0322(19) 0.0221(16) 0.0192(16) 0.0088(13) 0.0101(15) 0.0060(14)
C15 0.0271(17) 0.0174(15) 0.0280(18) 0.0058(13) 0.0106(15) 0.0085(13)
C14 0.0185(17) 0.0263(18) 0.034(2) 0.0004(16) 0.0046(16) 0.0020(14)
C1 0.0217(16) 0.0231(16) 0.0275(17) -0.0082(12) 0.0154(14) -0.0033(12)
B1 0.0127(13) 0.0132(13) 0.0126(13) 0.0002(11) 0.0064(12) 0.0003(11)

loop_
_atom_type_symbol
_atom_type_description
_atom_type_scat_dispersion_real
_atom_type_scat_dispersion_imag
_atom_type_scat_source
C C 0.0033 0.0016 'International Tables Vol C Tables 4.2.6.8 and 6.1.1.4'
H H 0.0000 0.0000 'International Tables Vol C Tables 4.2.6.8 and 6.1.1.4'
B B 0.0013 0.0007 'International Tables Vol C Tables 4.2.6.8 and 6.1.1.4'
F F 0.0171 0.0103 'International Tables Vol C Tables 4.2.6.8 and 6.1.1.4'
Mo Mo -1.6832 0.6857 'International Tables Vol C Tables 4.2.6.8 and 6.1.1.4'
N N 0.0061 0.0033 'International Tables Vol C Tables 4.2.6.8 and 6.1.1.4'
O O 0.0106 0.0060 'International Tables Vol C Tables 4.2.6.8 and 6.1.1.4'
P P 0.1023 0.0942 'International Tables Vol C Tables 4.2.6.8 and 6.1.1.4'

loop_
_geom_angle_atom_site_label_1
_geom_angle_atom_site_label_2
_geom_angle_atom_site_label_3
_geom_angle
P1 Mo1 H2 72.2(14)
P1 Mo1 H1 74.5(14)
P2 Mo1 P1 85.23(3)
P2 Mo1 H2 73.6(14)
P2 Mo1 H1 137.6(14)
C13 Mo1 P1 98.62(11)
C13 Mo1 P2 143.46(12)
C13 Mo1 C17 34.98(17)
C13 Mo1 C16 58.83(15)
C13 Mo1 H2 142.3(15)
C13 Mo1 H1 77.4(14)
C17 Mo1 P1 85.34(11)
C17 Mo1 P2 110.38(12)
C17 Mo1 H2 156.9(14)
C17 Mo1 H1 104.7(14)
C16 Mo1 P1 106.96(10)
C16 Mo1 P2 85.18(10)
C16 Mo1 C17 34.70(14)
C16 Mo1 H2 158.8(15)
C16 Mo1 H1 136.1(14)
C15 Mo1 P1 141.97(11)
C15 Mo1 P2 95.46(10)
C15 Mo1 C13 59.71(14)
C15 Mo1 C17 58.71(15)
C15 Mo1 C16 35.78(15)
C15 Mo1 H2 144.4(14)
C15 Mo1 H1 123.3(14)
C14 Mo1 P1 134.69(12)
C14 Mo1 P2 130.92(11)
C14 Mo1 C13 36.23(17)
C14 Mo1 C17 59.12(17)
C14 Mo1 C16 59.69(16)
C14 Mo1 C15 36.11(14)
C14 Mo1 H2 136.2(15)
C14 Mo1 H1 87.5(14)
C1 Mo1 P1 130.03(11)
C1 Mo1 P2 88.03(10)
C1 Mo1 C13 114.96(17)
C1 Mo1 C17 142.35(16)
C1 Mo1 C16 121.71(14)
C1 Mo1 C15 87.94(15)
C1 Mo1 C14 83.82(17)
C1 Mo1 H2 58.5(14)
C1 Mo1 H1 78.0(14)
H2 Mo1 H1 65(2)
C11 P1 Mo1 113.81(12)
C11 P1 C9 102.46(16)
C9 P1 Mo1 115.89(11)
C8 P1 Mo1 117.27(11)
C8 P1 C11 104.95(15)
C8 P1 C9 100.51(16)
C6 P2 Mo1 114.70(11)
C4 P2 Mo1 116.33(12)
C4 P2 C6 100.59(15)
C2 P2 Mo1 115.35(11)
C2 P2 C6 103.42(16)
C2 P2 C4 104.55(17)
H27 C10 H26 109.5
H27 C10 H25 109.5
H26 C10 H25 109.5
C8 C10 H27 109.5
C8 C10 H26 109.5
C8 C10 H25 109.5
F19 C38 C39 120.0(3)
F19 C38 C37 121.1(3)
C37 C38 C39 118.9(3)
F2 C25 C24 120.0(3)
F2 C25 C26 119.8(3)
C26 C25 C24 120.2(3)
F1 C24 C25 115.7(3)
F1 C24 C41 121.0(3)
C25 C24 C41 123.3(3)
C24 C41 B1 127.8(3)
C28 C41 C24 113.4(3)
C28 C41 B1 118.6(3)
C18 C23 B1 119.7(3)
C22 C23 C18 113.5(3)
C22 C23 B1 126.1(3)
F10 C18 C23 119.7(3)
F10 C18 C19 116.3(3)
C19 C18 C23 124.0(3)
F9 C19 C18 120.6(3)
F9 C19 C20 119.8(3)
C20 C19 C18 119.6(3)
F8 C20 C19 120.0(3)
F8 C20 C21 120.8(3)
C21 C20 C19 119.2(3)
F18 C39 C38 119.6(3)
F18 C39 C40 121.0(3)
C40 C39 C38 119.4(3)
F20 C40 C39 116.4(3)
F20 C40 C35 119.3(3)
C39 C40 C35 124.3(3)
C40 C35 B1 120.1(3)
C36 C35 C40 113.2(3)
C36 C35 B1 126.0(3)
C34 C29 C30 113.3(3)
C34 C29 B1 127.8(3)
C30 C29 B1 118.8(3)
F11 C34 C29 121.0(3)
F11 C34 C33 114.8(3)
C33 C34 C29 124.2(3)
F12 C33 C34 121.0(3)
F12 C33 C32 119.4(3)
C32 C33 C34 119.5(3)
F13 C32 C33 120.4(3)
F13 C32 C31 120.6(3)
C31 C32 C33 118.9(3)
F14 C31 C32 119.8(3)
F14 C31 C30 120.8(3)
C32 C31 C30 119.4(3)
C31 C30 C29 124.7(3)
F15 C30 C29 119.0(3)
F15 C30 C31 116.3(3)
F6 C22 C23 121.2(3)
F6 C22 C21 114.4(3)
C21 C22 C23 124.4(3)
F7 C21 C20 120.4(3)
F7 C21 C22 120.2(3)
C20 C21 C22 119.4(3)
F3 C26 C25 120.4(3)
F3 C26 C27 120.3(3)
C27 C26 C25 119.3(3)
F4 C27 C26 120.4(3)
F4 C27 C28 120.8(3)
C26 C27 C28 118.9(3)
F5 C28 C41 119.2(3)
F5 C28 C27 116.0(3)
C27 C28 C41 124.8(3)
F16 C36 C35 121.1(3)
F16 C36 C37 114.6(3)
C37 C36 C35 124.3(3)
F17 C37 C38 119.9(3)
F17 C37 C36 120.2(3)
C38 C37 C36 119.8(3)
P1 C11 H21 108.1
P1 C11 H20 108.1
H21 C11 H20 107.3
C12 C11 P1 116.8(3)
C12 C11 H21 108.1
C12 C11 H20 108.1
C11 C12 H23 109.5
C11 C12 H22 109.5
C11 C12 H24 109.5
H23 C12 H22 109.5
H23 C12 H24 109.5
H22 C12 H24 109.5
P1 C9 H19 109(3)
P1 C9 H18 111(3)
N1 C9 P1 112.8(2)
N1 C9 H19 113(3)
N1 C9 H18 107(3)
H19 C9 H18 104(4)
C9 N1 C7 110.4(3)
C6 N1 C9 112.7(3)
C6 N1 C7 110.4(3)
P2 C6 H14 107(2)
P2 C6 H13 101(2)
N1 C6 P2 112.6(2)
N1 C6 H14 120(2)
N1 C6 H13 110(2)
H14 C6 H13 105(3)
P2 C4 H12 108.7
P2 C4 H11 108.7
H12 C4 H11 107.6
C5 C4 P2 114.0(3)
C5 C4 H12 108.7
C5 C4 H11 108.7
C4 C5 H10 109.5
C4 C5 H8 109.5
C4 C5 H9 109.5
H10 C5 H8 109.5
H10 C5 H9 109.5
H8 C5 H9 109.5
P2 C2 H4 108.3
P2 C2 H3 108.3
H4 C2 H3 107.4
C3 C2 P2 115.8(2)
C3 C2 H4 108.3
C3 C2 H3 108.3
C2 C3 H7 109.5
C2 C3 H5 109.5
C2 C3 H6 109.5
H7 C3 H5 109.5
H7 C3 H6 109.5
H5 C3 H6 109.5
N1 C7 H16 109.5
N1 C7 H15 109.5
N1 C7 H17 109.5
H16 C7 H15 109.5
H16 C7 H17 109.5
H15 C7 H17 109.5
P1 C8 H28 108.6
P1 C8 H29 108.6
C10 C8 P1 114.9(2)
C10 C8 H28 108.6
C10 C8 H29 108.6
H28 C8 H29 107.5
Mo1 C13 H30 121.5
C17 C13 Mo1 73.6(2)
C17 C13 H30 126.3
C17 C13 C14 107.4(4)
C14 C13 Mo1 70.4(2)
C14 C13 H30 126.3
Mo1 C17 H34 123.1
C13 C17 Mo1 71.4(2)
C13 C17 H34 125.4
C16 C17 Mo1 71.7(2)
C16 C17 C13 109.3(4)
C16 C17 H34 125.4
Mo1 C16 H33 121.4
C17 C16 Mo1 73.6(2)
C17 C16 H33 126.0
C17 C16 C15 108.0(4)
C15 C16 Mo1 70.7(2)
C15 C16 H33 126.0
Mo1 C15 H32 120.5
C16 C15 Mo1 73.6(2)
C16 C15 H32 126.0
C14 C15 Mo1 71.8(2)
C14 C15 C16 108.0(4)
C14 C15 H32 126.0
Mo1 C14 H31 120.0
C13 C14 Mo1 73.4(2)
C13 C14 H31 126.3
C15 C14 Mo1 72.1(2)
C15 C14 C13 107.3(4)
C15 C14 H31 126.3
O1 C1 Mo1 179.5(3)
C41 B1 C35 115.1(2)
C41 B1 C29 101.5(2)
C23 B1 C41 112.3(2)
C23 B1 C35 100.8(2)
C23 B1 C29 115.6(2)
C35 B1 C29 112.2(2)

loop_
_geom_bond_atom_site_label_1
_geom_bond_atom_site_label_2
_geom_bond_distance
Mo1 P1 2.4674(8)
Mo1 P2 2.4593(9)
Mo1 C13 2.323(4)
Mo1 C17 2.351(4)
Mo1 C16 2.327(4)
Mo1 C15 2.289(3)
Mo1 C14 2.284(4)
Mo1 C1 1.990(4)
Mo1 H2 1.68(4)
Mo1 H1 1.54(4)
P1 C11 1.827(3)
P1 C9 1.843(3)
P1 C8 1.820(3)
P2 C6 1.839(3)
P2 C4 1.833(3)
P2 C2 1.829(3)
F8 C20 1.340(4)
F19 C38 1.337(4)
F18 C39 1.343(4)
F20 C40 1.348(4)
F11 C34 1.356(3)
F12 C33 1.341(4)
F13 C32 1.340(4)
F14 C31 1.342(4)
F6 C22 1.353(4)
F7 C21 1.342(4)
F9 C19 1.344(4)
F10 C18 1.347(4)
F1 C24 1.347(4)
F3 C26 1.340(4)
F4 C27 1.341(4)
F5 C28 1.355(4)
F16 C36 1.352(4)
F17 C37 1.337(4)
C10 H27 0.9800
C10 H26 0.9800
C10 H25 0.9800
C10 C8 1.522(5)
O1 C1 1.132(5)
C38 C39 1.384(5)
C38 C37 1.369(5)
F2 C25 1.354(4)
C25 C24 1.381(4)
C25 C26 1.373(5)
C24 C41 1.395(4)
C41 C28 1.393(4)
C41 B1 1.648(4)
C23 C18 1.396(4)
C23 C22 1.393(4)
C23 B1 1.646(4)
C18 C19 1.382(5)
C19 C20 1.379(5)
C20 C21 1.375(5)
C39 C40 1.383(5)
C40 C35 1.395(4)
C35 C36 1.390(4)
C35 B1 1.649(4)
C29 C34 1.388(4)
C29 C30 1.389(4)
C29 B1 1.650(4)
C34 C33 1.384(4)
C33 C32 1.379(5)
C32 C31 1.374(5)
C31 C30 1.379(4)
C30 F15 1.356(3)
C22 C21 1.381(4)
C26 C27 1.371(5)
C27 C28 1.381(4)
C36 C37 1.384(4)
C11 H21 0.9900
C11 H20 0.9900
C11 C12 1.524(5)
C12 H23 0.9800
C12 H22 0.9800
C12 H24 0.9800
C9 N1 1.466(5)
C9 H19 0.93(4)
C9 H18 0.93(5)
N1 C6 1.461(4)
N1 C7 1.470(5)
C6 H14 0.93(4)
C6 H13 1.01(4)
C4 H12 0.9900
C4 H11 0.9900
C4 C5 1.518(5)
C5 H10 0.9800
C5 H8 0.9800
C5 H9 0.9800
C2 H4 0.9900
C2 H3 0.9900
C2 C3 1.532(5)
C3 H7 0.9800
C3 H5 0.9800
C3 H6 0.9800
C7 H16 0.9800
C7 H15 0.9800
C7 H17 0.9800
C8 H28 0.9900
C8 H29 0.9900
C13 H30 0.9500
C13 C17 1.405(7)
C13 C14 1.433(7)
C17 H34 0.9500
C17 C16 1.395(6)
C16 H33 0.9500
C16 C15 1.418(6)
C15 H32 0.9500
C15 C14 1.417(6)
C14 H31 0.9500

loop_
_geom_torsion_atom_site_label_1
_geom_torsion_atom_site_label_2
_geom_torsion_atom_site_label_3
_geom_torsion_atom_site_label_4
_geom_torsion
Mo1 P1 C11 C12 -169.1(2)
Mo1 P1 C9 N1 59.4(3)
Mo1 P1 C8 C10 60.2(3)
Mo1 P2 C6 N1 -63.3(3)
Mo1 P2 C4 C5 70.4(3)
Mo1 P2 C2 C3 176.2(2)
Mo1 C13 C17 C16 -62.0(3)
Mo1 C13 C14 C15 64.6(3)
Mo1 C17 C16 C15 -62.7(2)
Mo1 C16 C15 C14 -63.9(3)
Mo1 C15 C14 C13 -65.5(3)
P1 C9 N1 C6 -80.0(3)
P1 C9 N1 C7 156.0(2)
F8 C20 C21 F7 -1.0(5)
F8 C20 C21 C22 179.8(3)
F19 C38 C39 F18 -0.4(5)
F19 C38 C39 C40 179.8(3)
F19 C38 C37 F17 -1.9(5)
F19 C38 C37 C36 178.7(3)
F18 C39 C40 F20 2.8(4)
F18 C39 C40 C35 -177.4(3)
F20 C40 C35 C36 177.1(3)
F20 C40 C35 B1 6.5(4)
F11 C34 C33 F12 2.4(4)
F11 C34 C33 C32 -179.2(3)
F12 C33 C32 F13 -0.9(5)
F12 C33 C32 C31 178.6(3)
F13 C32 C31 F14 -0.4(5)
F13 C32 C31 C30 179.5(3)
F14 C31 C30 C29 178.1(3)
F14 C31 C30 F15 -0.3(4)
F6 C22 C21 F7 0.8(4)
F6 C22 C21 C20 180.0(3)
F9 C19 C20 F8 -1.5(5)
F9 C19 C20 C21 179.6(3)
F10 C18 C19 F9 2.9(4)
F10 C18 C19 C20 -177.6(3)
F1 C24 C41 C28 178.1(3)
F1 C24 C41 B1 3.9(5)
F3 C26 C27 F4 -0.5(5)
F3 C26 C27 C28 178.5(3)
F4 C27 C28 F5 -0.7(4)
F4 C27 C28 C41 177.0(3)
F16 C36 C37 F17 0.1(4)
F16 C36 C37 C38 179.5(3)
C38 C39 C40 F20 -177.3(3)
C38 C39 C40 C35 2.5(5)
F2 C25 C24 F1 0.7(4)
F2 C25 C24 C41 -178.5(3)
F2 C25 C26 F3 1.3(5)
F2 C25 C26 C27 -179.9(3)
C25 C24 C41 C28 -2.7(4)
C25 C24 C41 B1 -177.0(3)
C25 C26 C27 F4 -179.3(3)
C25 C26 C27 C28 -0.3(5)
C24 C25 C26 F3 -177.9(3)
C24 C25 C26 C27 0.9(5)
C24 C41 C28 F5 -179.0(3)
C24 C41 C28 C27 3.3(5)
C24 C41 B1 C23 -129.0(3)
C24 C41 B1 C35 -14.5(4)
C24 C41 B1 C29 106.9(3)
C23 C18 C19 F9 -178.7(3)
C23 C18 C19 C20 0.7(5)
C23 C22 C21 F7 -177.5(3)
C23 C22 C21 C20 1.7(5)
C18 C23 C22 F6 -179.0(3)
C18 C23 C22 C21 -0.8(5)
C18 C23 B1 C41 -170.9(3)
C18 C23 B1 C35 66.1(3)
C18 C23 B1 C29 -55.1(4)
C18 C19 C20 F8 179.1(3)
C18 C19 C20 C21 0.2(5)
C19 C20 C21 F7 177.8(3)
C19 C20 C21 C22 -1.3(5)
C39 C38 C37 F17 178.3(3)
C39 C38 C37 C36 -1.1(5)
C39 C40 C35 C36 -2.7(4)
C39 C40 C35 B1 -173.3(3)
C40 C35 C36 F16 -177.6(3)
C40 C35 C36 C37 1.1(5)
C40 C35 B1 C41 -54.6(4)
C40 C35 B1 C23 66.4(3)
C40 C35 B1 C29 -170.0(3)
C35 C36 C37 F17 -178.7(3)
C35 C36 C37 C38 0.7(5)
C29 C34 C33 F12 -177.2(3)
C29 C34 C33 C32 1.2(5)
C34 C29 C30 C31 2.9(4)
C34 C29 C30 F15 -178.7(3)
C34 C29 B1 C41 108.3(3)
C34 C29 B1 C23 -13.5(4)
C34 C29 B1 C35 -128.3(3)
C34 C33 C32 F13 -179.3(3)
C34 C33 C32 C31 0.2(5)
C33 C32 C31 F14 -179.8(3)
C33 C32 C31 C30 0.1(5)
C32 C31 C30 C29 -1.8(5)
C32 C31 C30 F15 179.8(3)
C30 C29 C34 F11 177.9(3)
C30 C29 C34 C33 -2.6(4)
C30 C29 B1 C41 -67.1(3)
C30 C29 B1 C23 171.1(3)
C30 C29 B1 C35 56.3(4)
C22 C23 C18 F10 177.9(3)
C22 C23 C18 C19 -0.4(5)
C22 C23 B1 C41 19.8(4)
C22 C23 B1 C35 -103.2(3)
C22 C23 B1 C29 135.6(3)
C26 C25 C24 F1 180.0(3)
C26 C25 C24 C41 0.8(5)
C26 C27 C28 F5 -179.7(3)
C26 C27 C28 C41 -1.9(5)
C28 C41 B1 C23 56.9(4)
C28 C41 B1 C35 171.5(3)
C28 C41 B1 C29 -67.1(3)
C36 C35 B1 C41 136.0(3)
C36 C35 B1 C23 -102.9(3)
C36 C35 B1 C29 20.6(4)
C37 C38 C39 F18 179.4(3)
C37 C38 C39 C40 -0.4(5)
C11 P1 C9 N1 -176.1(2)
C11 P1 C8 C10 -67.3(3)
C9 P1 C11 C12 65.0(3)
C9 P1 C8 C10 -173.3(3)
C9 N1 C6 P2 82.6(3)
C6 P2 C4 C5 -165.1(3)
C6 P2 C2 C3 50.2(3)
C4 P2 C6 N1 171.1(2)
C4 P2 C2 C3 -54.7(3)
C2 P2 C6 N1 63.2(3)
C2 P2 C4 C5 -58.1(3)
C7 N1 C6 P2 -153.4(3)
C8 P1 C11 C12 -39.6(3)
C8 P1 C9 N1 -68.0(3)
C13 C17 C16 Mo1 61.9(3)
C13 C17 C16 C15 -0.9(4)
C17 C13 C14 Mo1 -64.8(3)
C17 C13 C14 C15 -0.2(4)
C17 C16 C15 Mo1 64.7(3)
C17 C16 C15 C14 0.7(4)
C16 C15 C14 Mo1 65.1(3)
C16 C15 C14 C13 -0.3(4)
C14 C13 C17 Mo1 62.7(3)
C14 C13 C17 C16 0.6(4)
B1 C41 C28 F5 -4.2(4)
B1 C41 C28 C27 178.2(3)
B1 C23 C18 F10 7.3(4)
B1 C23 C18 C19 -171.0(3)
B1 C23 C22 F6 -9.1(5)
B1 C23 C22 C21 169.1(3)
B1 C35 C36 F16 -7.6(5)
B1 C35 C36 C37 171.1(3)
B1 C29 C34 F11 2.2(5)
B1 C29 C34 C33 -178.2(3)
B1 C29 C30 C31 179.0(3)
B1 C29 C30 F15 -2.7(4)
